data_9009573
loop_
_publ_author_name
'Giuseppetti, G.'
'Tadini, C.'

_publ_section_title
;Reexamination of the crystal structure of phosgenite, Pb2Cl2(CO3) Locality:
 Monteponi Mine, Iglesias, Iglesiente district, Cagliari Province, Sardinia,
 Italy
;
_journal_name_full 'Tschermaks Mineralogische und Petrographische Mitteilungen'
_journal_page_first 101
_journal_page_last 109
_journal_volume 21
_journal_year 1974
_chemical_compound_source 'Monteponi Mine, Iglesias, Iglesiente district, Cagliari Province, Sardinia, Italy'
_chemical_formula_sum 'C Cl2 O3 Pb2'
_chemical_name_mineral Phosgenite
_space_group_IT_number 127
_symmetry_space_group_name_Hall '-P 4 2ab'
_symmetry_space_group_name_H-M 'P 4/m b m'
_cell_angle_alpha 90
_cell_angle_beta 90
_cell_angle_gamma 90
_cell_length_a 8.160
_cell_length_b 8.160
_cell_length_c 8.883
_cell_formula_units_Z 4
_cell_volume 591.480
_database_code_amcsd 0015646
_exptl_crystal_density_diffrn 6.124
_cod_original_formula_sum 'Pb2 Cl2 C O3'
_cod_database_code 9009573

loop_
_space_group_symop_operation_xyz
x,y,z
1/2-y,1/2-x,z
1/2+y,1/2+x,-z
y,-x,-z
-y,x,z
1/2+x,1/2-y,z
1/2-x,1/2+y,-z
x,y,-z
-x,-y,z
1/2+y,1/2+x,z
1/2-y,1/2-x,-z
-y,x,-z
y,-x,z
1/2-x,1/2+y,z
1/2+x,1/2-y,-z
-x,-y,-z

loop_
_atom_site_aniso_label
_atom_site_aniso_U_11
_atom_site_aniso_U_22
_atom_site_aniso_U_33
_atom_site_aniso_U_12
_atom_site_aniso_U_13
_atom_site_aniso_U_23
Pb 0.01822 0.01822 0.01119 -0.00371 0.00147 0.00147
Cl1 0.01214 0.01214 0.03878 0.00000 0.00000 0.00000
Cl2 0.02260 0.02260 0.01119 -0.00337 0.00000 0.00000

loop_
_atom_site_label
_atom_site_fract_x
_atom_site_fract_y
_atom_site_fract_z
_atom_site_U_iso_or_equiv
Pb 0.16590 0.66590 0.25940 0.01583
Cl1 0.00000 0.00000 0.24280 0.02090
Cl2 0.35210 0.85210 0.50000 0.01887
C 0.32570 0.82570 0.00000 0.01355
O1 0.21100 0.71100 0.00000 0.01545
O2 0.37260 0.87260 0.12690 0.01254

loop_
_cod_related_entry_id
_cod_related_entry_database
_cod_related_entry_code
1 AMCSD 0015646
